data_1562129
loop_
_publ_author_name
'Van Lommel, Ruben'
'Bock, Jonathan'
'Daniliuc, Constantin'
'Hennecke, Ulrich'
'De Proft, Frank'

_publ_section_title
;
 A Dynamic Picture of the Halolactonization Reaction through a Combination
 of ab-initio Metadynamics and Experimental Investigations .
;
_journal_name_full 'Chemical Science'
_journal_paper_doi 10.1039/D1SC01014J
_journal_year 2021
_chemical_formula_sum 'C12 H11 Br O2'
_chemical_formula_weight 267.12
_space_group_crystal_system monoclinic
_space_group_IT_number 14
_space_group_name_Hall '-P 2yn'
_space_group_name_H-M_alt 'P 1 21/n 1'
_atom_sites_solution_hydrogens geom
_audit_creation_method 'APEX3 v2016.1-0'
_audit_update_record
;
2021-01-14 deposited with the CCDC.	2021-04-23 downloaded from the CCDC.
;
_cell_angle_alpha 90
_cell_angle_beta 94.1490(10)
_cell_angle_gamma 90
_cell_formula_units_Z 4
_cell_length_a 5.83760(10)
_cell_length_b 9.7639(2)
_cell_length_c 18.2223(4)
_cell_measurement_reflns_used 5606
_cell_measurement_temperature 100.(2)
_cell_measurement_theta_max 66.6165
_cell_measurement_theta_min 4.8666
_cell_volume 1035.91(4)
_computing_cell_refinement 'SAINT V8.37A (Bruker AXS Inc., 2015)'
_computing_data_collection 'APEX3 v2016.1-0 (Bruker AXS Inc., 2016)'
_computing_data_reduction 'SAINT V8.37A (Bruker AXS Inc., 2015)'
_computing_molecular_graphics 'APEX3 v2016.1-0 (Bruker AXS Inc., 2016)'
_computing_publication_material 'APEX3 v2016.1-0 (Bruker AXS Inc., 2016)'
_computing_structure_refinement 'SHELXL-2014/7 (Sheldrick, 2014)'
_computing_structure_solution 'SHELXL-2014/7 (Sheldrick, 2014)'
_diffrn_ambient_temperature 100.(2)
_diffrn_detector_area_resol_mean 8.3333
_diffrn_measured_fraction_theta_full 0.993
_diffrn_measured_fraction_theta_max 0.993
_diffrn_measurement_device_type 'Kappa CCD APEXII'
_diffrn_measurement_method 'phi / omega scans'
_diffrn_radiation_monochromator graphite
_diffrn_radiation_type CuK\a
_diffrn_radiation_wavelength 1.54178
_diffrn_reflns_av_R_equivalents 0.0323
_diffrn_reflns_av_unetI/netI 0.0253
_diffrn_reflns_limit_h_max 6
_diffrn_reflns_limit_h_min -6
_diffrn_reflns_limit_k_max 11
_diffrn_reflns_limit_k_min -11
_diffrn_reflns_limit_l_max 21
_diffrn_reflns_limit_l_min -21
_diffrn_reflns_number 8488
_diffrn_reflns_theta_full 66.66
_diffrn_reflns_theta_max 66.66
_diffrn_reflns_theta_min 4.87
_diffrn_source 'fine-focus sealed tube'
_diffrn_source_type 'fine-focus sealed tube'
_exptl_absorpt_coefficient_mu 5.211
_exptl_absorpt_correction_T_max 0.57
_exptl_absorpt_correction_T_min 0.42
_exptl_absorpt_correction_type multi-scan
_exptl_absorpt_process_details
;
Bruker AXS (2014). SADABS, Version 2014/5, Bruker AXS Inc., Madison, Wisconsin,
USA.
;
_exptl_crystal_colour colourless
_exptl_crystal_density_diffrn 1.713
_exptl_crystal_density_method 'not measured'
_exptl_crystal_description prism
_exptl_crystal_F_000 536
_exptl_crystal_size_max 0.280
_exptl_crystal_size_mid 0.200
_exptl_crystal_size_min 0.120
_refine_diff_density_max 0.365
_refine_diff_density_min -0.421
_refine_ls_extinction_method none
_refine_ls_goodness_of_fit_ref 1.126
_refine_ls_hydrogen_treatment constr
_refine_ls_matrix_type full
_refine_ls_number_parameters 136
_refine_ls_number_reflns 1813
_refine_ls_number_restraints 0
_refine_ls_restrained_S_all 1.126
_refine_ls_R_factor_all 0.0255
_refine_ls_R_factor_gt 0.0242
_refine_ls_shift/su_max 0.000
_refine_ls_shift/su_mean 0.000
_refine_ls_structure_factor_coef Fsqd
_refine_ls_weighting_details 'w=1/[\s^2^(Fo^2^)+(0.0245P)^2^+1.0155P] where P=(Fo^2^+2Fc^2^)/3'
_refine_ls_weighting_scheme calc
_refine_ls_wR_factor_gt 0.0582
_refine_ls_wR_factor_ref 0.0589
_reflns_number_gt 1746
_reflns_number_total 1813
_reflns_threshold_expression 'I > 2\s(I)'
_cod_data_source_file d1sc01014j3.cif
_cod_data_source_block dan9756
_cod_database_code 1562129

loop_
_space_group_symop_operation_xyz
'x, y, z'
'-x+1/2, y+1/2, -z+1/2'
'-x, -y, -z'
'x-1/2, -y-1/2, z-1/2'

loop_
_atom_site_type_symbol
_atom_site_label
_atom_site_fract_x
_atom_site_fract_y
_atom_site_fract_z
_atom_site_U_iso_or_equiv
_atom_site_adp_type
_atom_site_calc_flag
_atom_site_refinement_flags_adp
_atom_site_refinement_flags_occupancy
_atom_site_refinement_flags_posn
_atom_site_occupancy
_atom_site_disorder_assembly
_atom_site_disorder_group
Br Br1 0.99961(4) 0.60153(2) 0.65110(2) 0.01379(10) Uani d . . . 1 . .
O O1 1.0606(3) 0.29171(16) 0.81228(8) 0.0148(3) Uani d . . . 1 . .
O O2 0.8449(2) 0.31292(15) 0.70707(7) 0.0103(3) Uani d . . . 1 . .
C C1 0.2286(4) 0.1260(2) 0.59034(13) 0.0175(5) Uani d . . . 1 . .
H H1 0.1083 0.0657 0.6017 0.021 Uiso calc U . R 1 . .
C C2 0.3025(4) 0.1279(2) 0.51970(13) 0.0190(5) Uani d . . . 1 . .
H H2 0.2336 0.0679 0.4835 0.023 Uiso calc U . R 1 . .
C C3 0.4760(4) 0.2164(2) 0.50105(12) 0.0162(5) Uani d . . . 1 . .
H H3 0.525 0.218 0.4525 0.019 Uiso calc U . R 1 . .
C C4 0.5758(4) 0.3022(2) 0.55498(11) 0.0123(4) Uani d . . . 1 . .
C C5 0.5034(4) 0.2982(2) 0.62641(11) 0.0110(4) Uani d . . . 1 . .
C C6 0.3289(4) 0.2115(2) 0.64494(11) 0.0132(4) Uani d . . . 1 . .
H H6 0.279 0.2104 0.6934 0.016 Uiso calc U . R 1 . .
C C7 0.7640(4) 0.4079(2) 0.54971(12) 0.0142(5) Uani d . . . 1 . .
H H7A 0.7413 0.4629 0.5041 0.017 Uiso calc U . R 1 . .
H H7B 0.918 0.3649 0.5521 0.017 Uiso calc U . R 1 . .
C C8 0.7296(4) 0.4938(2) 0.61825(11) 0.0121(4) Uani d . . . 1 . .
H H8 0.6012 0.5593 0.6055 0.015 Uiso calc U . R 1 . .
C C9 0.6476(4) 0.3936(2) 0.67617(12) 0.0106(4) Uani d . . . 1 . .
C C10 0.5424(4) 0.4566(2) 0.74309(11) 0.0124(4) Uani d . . . 1 . .
H H10A 0.4972 0.553 0.7333 0.015 Uiso calc U . R 1 . .
H H10B 0.4056 0.4043 0.7558 0.015 Uiso calc U . R 1 . .
C C11 0.7325(4) 0.4480(2) 0.80482(11) 0.0135(4) Uani d . . . 1 . .
H H11A 0.8077 0.5381 0.8132 0.016 Uiso calc U . R 1 . .
H H11B 0.6705 0.4173 0.8512 0.016 Uiso calc U . R 1 . .
C C12 0.8994(4) 0.3446(2) 0.77845(11) 0.0108(4) Uani d . . . 1 . .

loop_
_atom_site_aniso_label
_atom_site_aniso_U_11
_atom_site_aniso_U_22
_atom_site_aniso_U_33
_atom_site_aniso_U_12
_atom_site_aniso_U_13
_atom_site_aniso_U_23
Br1 0.01483(15) 0.01285(15) 0.01374(14) -0.00348(8) 0.00145(9) -0.00006(8)
O1 0.0159(8) 0.0157(8) 0.0126(7) 0.0031(6) 0.0003(6) 0.0026(6)
O2 0.0123(7) 0.0111(7) 0.0077(6) 0.0036(6) 0.0014(5) -0.0001(6)
C1 0.0186(12) 0.0153(11) 0.0186(11) -0.0048(9) 0.0019(9) 0.0013(9)
C2 0.0255(13) 0.0144(11) 0.0163(11) -0.0027(9) -0.0044(9) -0.0020(9)
C3 0.0236(12) 0.0150(11) 0.0098(10) 0.0008(9) 0.0010(8) 0.0011(8)
C4 0.0155(11) 0.0096(10) 0.0119(10) 0.0019(8) 0.0014(8) 0.0015(8)
C5 0.0150(11) 0.0085(10) 0.0094(9) 0.0034(8) 0.0000(8) 0.0005(8)
C6 0.0155(11) 0.0134(11) 0.0109(10) 0.0009(8) 0.0016(8) 0.0025(8)
C7 0.0183(12) 0.0146(11) 0.0100(10) -0.0012(8) 0.0027(8) 0.0019(8)
C8 0.0142(11) 0.0101(10) 0.0118(10) -0.0030(8) -0.0005(8) 0.0013(8)
C9 0.0110(10) 0.0102(10) 0.0107(10) 0.0024(8) 0.0004(8) 0.0017(8)
C10 0.0146(11) 0.0117(10) 0.0112(10) 0.0021(8) 0.0032(8) -0.0010(8)
C11 0.0173(11) 0.0128(11) 0.0105(10) 0.0030(8) 0.0017(8) -0.0027(8)
C12 0.0133(11) 0.0095(10) 0.0097(10) -0.0038(8) 0.0017(8) 0.0008(8)

loop_
_atom_type_symbol
_atom_type_description
_atom_type_scat_dispersion_real
_atom_type_scat_dispersion_imag
_atom_type_scat_source
C C 0.0181 0.0091 'International Tables Vol C Tables 4.2.6.8 and 6.1.1.4'
H H 0.0000 0.0000 'International Tables Vol C Tables 4.2.6.8 and 6.1.1.4'
O O 0.0492 0.0322 'International Tables Vol C Tables 4.2.6.8 and 6.1.1.4'
Br Br -0.6763 1.2805 'International Tables Vol C Tables 4.2.6.8 and 6.1.1.4'

loop_
_geom_angle_atom_site_label_1
_geom_angle_atom_site_label_2
_geom_angle_atom_site_label_3
_geom_angle_site_symmetry_1
_geom_angle_site_symmetry_3
_geom_angle
_geom_angle_publ_flag
C12 O2 C9 . . 111.61(15) ?
C2 C1 C6 . . 120.7(2) ?
C2 C1 H1 . . 119.6 ?
C6 C1 H1 . . 119.6 ?
C1 C2 C3 . . 121.0(2) ?
C1 C2 H2 . . 119.5 ?
C3 C2 H2 . . 119.5 ?
C4 C3 C2 . . 118.5(2) ?
C4 C3 H3 . . 120.7 ?
C2 C3 H3 . . 120.7 ?
C3 C4 C5 . . 120.2(2) ?
C3 C4 C7 . . 129.45(19) ?
C5 C4 C7 . . 110.32(18) ?
C6 C5 C4 . . 121.41(19) ?
C6 C5 C9 . . 128.13(19) ?
C4 C5 C9 . . 110.40(19) ?
C5 C6 C1 . . 118.1(2) ?
C5 C6 H6 . . 121.0 ?
C1 C6 H6 . . 121.0 ?
C4 C7 C8 . . 100.55(17) ?
C4 C7 H7A . . 111.7 ?
C8 C7 H7A . . 111.7 ?
C4 C7 H7B . . 111.7 ?
C8 C7 H7B . . 111.7 ?
H7A C7 H7B . . 109.4 ?
C7 C8 C9 . . 106.05(17) ?
C7 C8 Br1 . . 113.26(15) ?
C9 C8 Br1 . . 114.58(14) ?
C7 C8 H8 . . 107.5 ?
C9 C8 H8 . . 107.5 ?
Br1 C8 H8 . . 107.5 ?
O2 C9 C5 . . 106.62(16) ?
O2 C9 C10 . . 104.93(16) ?
C5 C9 C10 . . 119.09(18) ?
O2 C9 C8 . . 109.19(17) ?
C5 C9 C8 . . 99.63(16) ?
C10 C9 C8 . . 116.87(17) ?
C11 C10 C9 . . 104.63(17) ?
C11 C10 H10A . . 110.8 ?
C9 C10 H10A . . 110.8 ?
C11 C10 H10B . . 110.8 ?
C9 C10 H10B . . 110.8 ?
H10A C10 H10B . . 108.9 ?
C12 C11 C10 . . 104.77(16) ?
C12 C11 H11A . . 110.8 ?
C10 C11 H11A . . 110.8 ?
C12 C11 H11B . . 110.8 ?
C10 C11 H11B . . 110.8 ?
H11A C11 H11B . . 108.9 ?
O1 C12 O2 . . 121.00(19) ?
O1 C12 C11 . . 128.64(19) ?
O2 C12 C11 . . 110.35(17) ?

loop_
_geom_bond_atom_site_label_1
_geom_bond_atom_site_label_2
_geom_bond_site_symmetry_2
_geom_bond_distance
_geom_bond_publ_flag
Br1 C8 . 1.953(2) ?
O1 C12 . 1.203(3) ?
O2 C12 . 1.352(2) ?
O2 C9 . 1.473(2) ?
C1 C2 . 1.387(3) ?
C1 C6 . 1.395(3) ?
C1 H1 . 0.95 ?
C2 C3 . 1.392(3) ?
C2 H2 . 0.95 ?
C3 C4 . 1.387(3) ?
C3 H3 . 0.95 ?
C4 C5 . 1.398(3) ?
C4 C7 . 1.515(3) ?
C5 C6 . 1.385(3) ?
C5 C9 . 1.512(3) ?
C6 H6 . 0.95 ?
C7 C8 . 1.530(3) ?
C7 H7A . 0.99 ?
C7 H7B . 0.99 ?
C8 C9 . 1.541(3) ?
C8 H8 . 1.0 ?
C9 C10 . 1.533(3) ?
C10 C11 . 1.524(3) ?
C10 H10A . 0.99 ?
C10 H10B . 0.99 ?
C11 C12 . 1.505(3) ?
C11 H11A . 0.99 ?
C11 H11B . 0.99 ?

loop_
_geom_torsion_atom_site_label_1
_geom_torsion_atom_site_label_2
_geom_torsion_atom_site_label_3
_geom_torsion_atom_site_label_4
_geom_torsion_site_symmetry_1
_geom_torsion_site_symmetry_2
_geom_torsion_site_symmetry_3
_geom_torsion_site_symmetry_4
_geom_torsion
_geom_torsion_publ_flag
C6 C1 C2 C3 . . . . -0.9(4) ?
C1 C2 C3 C4 . . . . 0.6(3) ?
C2 C3 C4 C5 . . . . 0.5(3) ?
C2 C3 C4 C7 . . . . -179.5(2) ?
C3 C4 C5 C6 . . . . -1.3(3) ?
C7 C4 C5 C6 . . . . 178.66(19) ?
C3 C4 C5 C9 . . . . 176.19(19) ?
C7 C4 C5 C9 . . . . -3.9(2) ?
C4 C5 C6 C1 . . . . 1.0(3) ?
C9 C5 C6 C1 . . . . -176.0(2) ?
C2 C1 C6 C5 . . . . 0.1(3) ?
C3 C4 C7 C8 . . . . 161.6(2) ?
C5 C4 C7 C8 . . . . -18.4(2) ?
C4 C7 C8 C9 . . . . 33.4(2) ?
C4 C7 C8 Br1 . . . . 159.87(14) ?
C12 O2 C9 C5 . . . . -141.21(17) ?
C12 O2 C9 C10 . . . . -14.0(2) ?
C12 O2 C9 C8 . . . . 112.02(18) ?
C6 C5 C9 O2 . . . . 87.9(3) ?
C4 C5 C9 O2 . . . . -89.4(2) ?
C6 C5 C9 C10 . . . . -30.4(3) ?
C4 C5 C9 C10 . . . . 152.33(18) ?
C6 C5 C9 C8 . . . . -158.7(2) ?
C4 C5 C9 C8 . . . . 24.1(2) ?
C7 C8 C9 O2 . . . . 76.2(2) ?
Br1 C8 C9 O2 . . . . -49.5(2) ?
C7 C8 C9 C5 . . . . -35.3(2) ?
Br1 C8 C9 C5 . . . . -161.03(14) ?
C7 C8 C9 C10 . . . . -165.03(18) ?
Br1 C8 C9 C10 . . . . 69.3(2) ?
O2 C9 C10 C11 . . . . 19.0(2) ?
C5 C9 C10 C11 . . . . 138.13(19) ?
C8 C9 C10 C11 . . . . -102.1(2) ?
C9 C10 C11 C12 . . . . -17.4(2) ?
C9 O2 C12 O1 . . . . -177.84(19) ?
C9 O2 C12 C11 . . . . 2.8(2) ?
C10 C11 C12 O1 . . . . -169.7(2) ?
C10 C11 C12 O2 . . . . 9.6(2) ?
